data_2224496
loop_
_publ_author_name
'Yang, Shu-Ping'
'Han, Li-Jun'
'Wen, Ai-Ping'
'Wang, Da-Qi'

_publ_section_title 4-Methyl-1,3-bis(3,4-methylenedioxybenzyl)-2-(3,4-methylenedioxyphenyl)imidazolidine
_journal_coeditor_code XU2638
_journal_issue 12
_journal_name_full 'Acta Crystallographica Section E'
_journal_page_first o3049
_journal_paper_doi 10.1107/S1600536809046662
_journal_volume 65
_journal_year 2009
_chemical_formula_iupac 'C27 H26 N2 O6'
_chemical_formula_moiety 'C27 H26 N2 O6'
_chemical_formula_sum 'C27 H26 N2 O6'
_chemical_formula_weight 474.50
_chemical_melting_point 478
_chemical_name_systematic
;
4-Methyl-1,3-bis(3,4-methylenedioxybenzyl)-2-(3,4-
methylenedioxyphenyl)imidazolidine
;
_space_group_IT_number 60
_symmetry_cell_setting orthorhombic
_symmetry_space_group_name_Hall '-P 2n 2ab'
_symmetry_space_group_name_H-M 'P b c n'
_atom_sites_solution_hydrogens geom
_atom_sites_solution_primary direct
_atom_sites_solution_secondary difmap
_audit_creation_method SHELXL-97
_cell_angle_alpha 90.00
_cell_angle_beta 90.00
_cell_angle_gamma 90.00
_cell_formula_units_Z 8
_cell_length_a 11.586(2)
_cell_length_b 12.575(3)
_cell_length_c 32.749(7)
_cell_measurement_reflns_used 4200
_cell_measurement_temperature 298(2)
_cell_measurement_theta_max 25.01
_cell_measurement_theta_min 1.24
_cell_volume 4771.3(17)
_computing_cell_refinement 'SAINT (Siemens, 1996)'
_computing_data_collection 'SMART (Siemens, 1996)'
_computing_data_reduction 'SAINT (Siemens, 1996)'
_computing_molecular_graphics 'SHELXTL (Sheldrick, 2008)'
_computing_publication_material 'SHELXTL (Sheldrick, 2008)'
_computing_structure_refinement 'SHELXTL (Sheldrick, 2008)'
_computing_structure_solution 'SHELXTL (Sheldrick, 2008)'
_diffrn_ambient_temperature 298(2)
_diffrn_measured_fraction_theta_full 0.999
_diffrn_measured_fraction_theta_max 0.999
_diffrn_measurement_device_type 'Bruker SMART CCD area-detector'
_diffrn_measurement_method '\f and \w'
_diffrn_radiation_monochromator graphite
_diffrn_radiation_source 'fine-focus sealed tube'
_diffrn_radiation_type MoK\a
_diffrn_radiation_wavelength 0.71073
_diffrn_reflns_av_R_equivalents 0.0549
_diffrn_reflns_av_sigmaI/netI 0.0344
_diffrn_reflns_limit_h_max 12
_diffrn_reflns_limit_h_min -13
_diffrn_reflns_limit_k_max 14
_diffrn_reflns_limit_k_min -10
_diffrn_reflns_limit_l_max 38
_diffrn_reflns_limit_l_min -35
_diffrn_reflns_number 19793
_diffrn_reflns_theta_full 25.01
_diffrn_reflns_theta_max 25.01
_diffrn_reflns_theta_min 1.24
_diffrn_standards_interval_count 0
_diffrn_standards_interval_time 0
_diffrn_standards_number 0
_exptl_absorpt_coefficient_mu 0.094
_exptl_absorpt_correction_T_max 0.9723
_exptl_absorpt_correction_T_min 0.9545
_exptl_absorpt_correction_type multi-scan
_exptl_absorpt_process_details '(SADABS; Sheldrick, 1996)'
_exptl_crystal_colour yellow
_exptl_crystal_density_diffrn 1.321
_exptl_crystal_density_method 'not measured'
_exptl_crystal_description block
_exptl_crystal_F_000 2000
_exptl_crystal_size_max 0.50
_exptl_crystal_size_mid 0.40
_exptl_crystal_size_min 0.30
_refine_diff_density_max 0.403
_refine_diff_density_min -0.429
_refine_ls_extinction_method none
_refine_ls_goodness_of_fit_ref 1.072
_refine_ls_hydrogen_treatment constr
_refine_ls_matrix_type full
_refine_ls_number_parameters 392
_refine_ls_number_reflns 4200
_refine_ls_number_restraints 0
_refine_ls_restrained_S_all 1.072
_refine_ls_R_factor_all 0.0904
_refine_ls_R_factor_gt 0.0658
_refine_ls_shift/su_max 0.000
_refine_ls_shift/su_mean 0.000
_refine_ls_structure_factor_coef Fsqd
_refine_ls_weighting_details 'calc w=1/[\s^2^(Fo^2^)+(0.1256P)^2^+1.4629P] where P=(Fo^2^+2Fc^2^)/3'
_refine_ls_weighting_scheme calc
_refine_ls_wR_factor_gt 0.1966
_refine_ls_wR_factor_ref 0.2150
_reflns_number_gt 2896
_reflns_number_total 4200
_reflns_threshold_expression I>2\s(I)
_cod_data_source_file xu2638.cif
_cod_data_source_block I
_cod_database_code 2224496
_cod_database_fobs_code 2224496

loop_
_symmetry_equiv_pos_as_xyz
'x, y, z'
'-x+1/2, -y+1/2, z+1/2'
'-x, y, -z+1/2'
'x+1/2, -y+1/2, -z'
'-x, -y, -z'
'x-1/2, y-1/2, -z-1/2'
'x, -y, z-1/2'
'-x-1/2, y-1/2, z'

loop_
_atom_site_type_symbol
_atom_site_label
_atom_site_fract_x
_atom_site_fract_y
_atom_site_fract_z
_atom_site_U_iso_or_equiv
_atom_site_adp_type
_atom_site_calc_flag
_atom_site_refinement_flags
_atom_site_occupancy
_atom_site_disorder_assembly
_atom_site_disorder_group
N N1 0.54794(18) 0.07206(19) 0.38949(7) 0.0516(6) Uani d . 1 . .
N N2 0.65433(19) 0.1297(2) 0.33661(7) 0.0560(6) Uani d . 1 A .
O O1 0.57024(18) 0.60432(18) 0.42342(7) 0.0681(6) Uani d . 1 . .
O O2 0.48948(18) 0.53485(17) 0.36519(6) 0.0675(6) Uani d . 1 . .
O O3 0.6527(14) 0.3038(15) 0.1842(4) 0.103(4) Uani d P 0.60(2) A 1
O O4 0.7802(7) 0.1936(14) 0.1522(2) 0.111(4) Uani d P 0.60(2) A 1
O O3' 0.671(2) 0.346(2) 0.1934(7) 0.108(6) Uani d P 0.40(2) A 2
O O4' 0.8033(11) 0.2699(19) 0.1568(3) 0.105(5) Uani d P 0.40(2) A 2
O O5 0.18733(17) -0.21867(19) 0.47927(7) 0.0725(7) Uani d . 1 . .
O O6 0.15747(17) -0.03598(19) 0.45358(8) 0.0790(7) Uani d . 1 . .
C C1 0.6424(2) 0.1424(2) 0.38092(8) 0.0505(7) Uani d . 1 . .
H H1 0.7120 0.1146 0.3941 0.061 Uiso calc R 1 . .
C C2 0.6315(4) 0.0114(3) 0.32760(12) 0.0877(12) Uani d . 1 . .
H H2 0.7018 -0.0304 0.3232 0.105 Uiso calc PR 0.517(11) B 1
H H2A 0.5912 0.0032 0.3018 0.105 Uiso calc PR 0.483(11) B 2
H H2B 0.7035 -0.0278 0.3263 0.105 Uiso calc PR 0.483(11) B 2
C C3 0.5571(3) -0.0288(3) 0.36290(12) 0.0814(11) Uani d . 1 B .
H H3A 0.5946 -0.0864 0.3775 0.098 Uiso calc PR 0.517(11) B 1
H H3B 0.4819 -0.0523 0.3535 0.098 Uiso calc PR 0.517(11) B 1
H H3 0.5801 -0.0952 0.3763 0.098 Uiso calc PR 0.483(11) B 2
C C4 0.5461(10) 0.0063(10) 0.2920(3) 0.137(5) Uani d P 0.517(11) B 1
H H4A 0.5292 -0.0667 0.2858 0.206 Uiso calc PR 0.517(11) B 1
H H4B 0.5793 0.0400 0.2685 0.206 Uiso calc PR 0.517(11) B 1
H H4C 0.4761 0.0423 0.2994 0.206 Uiso calc PR 0.517(11) B 1
C C4' 0.4468(10) -0.0296(10) 0.3372(3) 0.137(5) Uani d P 0.483(11) B 2
H H4'1 0.4419 0.0352 0.3218 0.206 Uiso calc PR 0.483(11) B 2
H H4'2 0.3809 -0.0354 0.3548 0.206 Uiso calc PR 0.483(11) B 2
H H4'3 0.4485 -0.0890 0.3188 0.206 Uiso calc PR 0.483(11) B 2
C C5 0.6280(2) 0.2673(2) 0.39295(8) 0.0452(7) Uani d . 1 . .
C C6 0.5621(2) 0.3386(2) 0.36982(8) 0.0485(7) Uani d . 1 . .
H H6 0.5268 0.3156 0.3459 0.058 Uiso calc R 1 . .
C C7 0.5486(2) 0.4488(2) 0.38306(8) 0.0491(7) Uani d . 1 . .
C C8 0.5974(2) 0.4909(2) 0.41752(8) 0.0491(7) Uani d . 1 . .
C C9 0.6641(2) 0.4241(3) 0.44031(9) 0.0559(8) Uani d . 1 . .
H H9 0.7001 0.4489 0.4638 0.067 Uiso calc R 1 . .
C C10 0.6793(2) 0.3109(2) 0.42730(8) 0.0504(7) Uani d . 1 . .
H H10 0.7258 0.2672 0.4432 0.060 Uiso calc R 1 . .
C C11 0.4924(3) 0.6290(3) 0.39238(10) 0.0693(9) Uani d . 1 . .
H H11A 0.5178 0.6915 0.3775 0.083 Uiso calc R 1 . .
H H11B 0.4164 0.6429 0.4036 0.083 Uiso calc R 1 . .
C C12 0.7609(3) 0.1641(3) 0.32329(10) 0.0744(10) Uani d . 1 . .
H H12A 0.8188 0.1132 0.3320 0.089 Uiso calc R 1 A 1
H H12B 0.7783 0.2314 0.3364 0.089 Uiso calc R 1 A 1
C C13 0.771(16) 0.18(2) 0.276(5) 0.078(13) Uani d P 0.60(2) A 1
C C14 0.8314(9) 0.0937(14) 0.2552(4) 0.090(3) Uani d P 0.60(2) A 1
H H14 0.8619 0.0364 0.2695 0.108 Uiso calc PR 0.60(2) A 1
C C15 0.8420(10) 0.1013(14) 0.2130(3) 0.099(4) Uani d P 0.60(2) A 1
H H15 0.8895 0.0548 0.1987 0.119 Uiso calc PR 0.60(2) A 1
C C16 0.7852(14) 0.1733(16) 0.1943(5) 0.093(4) Uani d P 0.60(2) A 1
C C13' 0.77(2) 0.17(3) 0.280(8) 0.08(2) Uani d P 0.40(2) A 2
C C14' 0.8675(17) 0.150(2) 0.2597(5) 0.090(5) Uani d P 0.40(2) A 2
H H14' 0.9277 0.1201 0.2746 0.108 Uiso calc PR 0.40(2) A 2
C C15' 0.8866(16) 0.171(2) 0.2187(4) 0.101(6) Uani d P 0.40(2) A 2
H H15' 0.9528 0.1466 0.2057 0.121 Uiso calc PR 0.40(2) A 2
C C16' 0.804(2) 0.231(2) 0.1972(7) 0.093(7) Uani d P 0.40(2) A 2
C C17 0.7175(3) 0.2566(4) 0.21498(12) 0.0983(14) Uani d . 1 . .
C C18 0.7029(3) 0.2470(4) 0.25621(10) 0.0825(11) Uani d . 1 A .
H H18 0.6475 0.2867 0.2700 0.099 Uiso calc R 1 C 1
C C19 0.7006(9) 0.2752(16) 0.1463(3) 0.106(4) Uani d P 0.60(2) A 1
H H19A 0.6400 0.2516 0.1279 0.128 Uiso calc PR 0.60(2) A 1
H H19B 0.7384 0.3362 0.1341 0.128 Uiso calc PR 0.60(2) A 1
C C19' 0.7263(14) 0.356(2) 0.1554(5) 0.106(6) Uani d P 0.40(2) A 2
H H19C 0.7669 0.4236 0.1531 0.128 Uiso calc PR 0.40(2) A 2
H H19D 0.6721 0.3497 0.1329 0.128 Uiso calc PR 0.40(2) A 2
C C20 0.5440(2) 0.0408(3) 0.43233(9) 0.0621(8) Uani d . 1 . .
H H20A 0.5367 0.1045 0.4488 0.075 Uiso calc R 1 . .
H H20B 0.6172 0.0078 0.4393 0.075 Uiso calc R 1 . .
C C21 0.4498(2) -0.0335(2) 0.44382(8) 0.0499(7) Uani d . 1 . .
C C22 0.3463(2) 0.0101(2) 0.44082(9) 0.0559(7) Uani d . 1 . .
H H22 0.3315 0.0787 0.4316 0.067 Uiso calc R 1 . .
C C23 0.2654(2) -0.0602(2) 0.45320(8) 0.0513(7) Uani d . 1 . .
C C24 0.2828(2) -0.1680(2) 0.46835(8) 0.0487(7) Uani d . 1 . .
C C25 0.3817(2) -0.2133(2) 0.47131(9) 0.0574(8) Uani d . 1 . .
H H25 0.3948 -0.2824 0.4804 0.069 Uiso calc R 1 . .
C C26 0.4654(2) -0.1425(2) 0.45883(9) 0.0558(8) Uani d . 1 . .
H H26 0.5412 -0.1667 0.4601 0.067 Uiso calc R 1 . .
C C27 0.1083(3) -0.1372(3) 0.46922(11) 0.0717(9) Uani d . 1 . .
H H27A 0.0632 -0.1212 0.4934 0.086 Uiso calc R 1 . .
H H27B 0.0555 -0.1648 0.4488 0.086 Uiso calc R 1 . .

loop_
_atom_site_aniso_label
_atom_site_aniso_U_11
_atom_site_aniso_U_22
_atom_site_aniso_U_33
_atom_site_aniso_U_12
_atom_site_aniso_U_13
_atom_site_aniso_U_23
N1 0.0434(12) 0.0635(15) 0.0478(13) -0.0051(11) 0.0046(10) 0.0013(11)
N2 0.0473(12) 0.0744(17) 0.0464(13) 0.0051(11) 0.0106(10) -0.0002(11)
O1 0.0632(12) 0.0731(15) 0.0681(14) 0.0019(11) -0.0056(10) -0.0107(11)
O2 0.0709(13) 0.0721(15) 0.0594(13) 0.0163(11) -0.0148(10) 0.0034(11)
O3 0.082(5) 0.177(12) 0.051(5) 0.026(6) -0.014(4) 0.002(5)
O4 0.086(4) 0.186(10) 0.061(3) 0.029(5) 0.013(3) 0.001(4)
O3' 0.087(9) 0.178(19) 0.059(10) 0.017(10) -0.007(7) 0.016(9)
O4' 0.089(6) 0.170(14) 0.056(5) 0.019(8) 0.022(4) 0.018(7)
O5 0.0477(11) 0.0909(17) 0.0790(16) -0.0153(11) -0.0004(10) 0.0278(12)
O6 0.0392(11) 0.0932(18) 0.1048(19) 0.0071(11) 0.0014(11) 0.0294(14)
C1 0.0401(13) 0.0655(19) 0.0459(15) 0.0011(12) 0.0079(11) 0.0053(13)
C2 0.106(3) 0.083(3) 0.074(2) -0.003(2) 0.025(2) -0.011(2)
C3 0.078(2) 0.084(3) 0.082(2) -0.0179(19) 0.0173(19) -0.016(2)
C4 0.142(9) 0.179(11) 0.092(7) -0.063(8) 0.002(6) -0.025(7)
C4' 0.142(10) 0.179(12) 0.092(7) -0.063(8) 0.002(6) -0.025(7)
C5 0.0328(12) 0.0638(18) 0.0391(14) -0.0030(12) 0.0048(10) 0.0073(12)
C6 0.0421(13) 0.0663(18) 0.0369(13) -0.0011(13) -0.0017(11) 0.0014(13)
C7 0.0412(13) 0.0646(19) 0.0416(14) 0.0006(13) 0.0015(11) 0.0098(13)
C8 0.0388(13) 0.0606(18) 0.0479(15) -0.0056(12) 0.0043(12) 0.0011(13)
C9 0.0409(13) 0.081(2) 0.0454(15) -0.0108(14) -0.0040(12) -0.0026(14)
C10 0.0322(12) 0.076(2) 0.0426(15) -0.0022(12) -0.0012(11) 0.0099(14)
C11 0.072(2) 0.069(2) 0.067(2) 0.0129(17) -0.0043(17) 0.0012(17)
C12 0.0470(16) 0.122(3) 0.055(2) 0.0127(17) 0.0109(15) 0.0133(18)
C13 0.052(9) 0.13(3) 0.050(15) 0.020(14) 0.022(9) 0.018(14)
C14 0.063(5) 0.137(10) 0.071(5) 0.021(5) 0.023(4) 0.012(6)
C15 0.070(5) 0.160(11) 0.068(5) 0.030(6) 0.020(4) 0.000(6)
C16 0.065(6) 0.159(13) 0.054(5) 0.015(8) 0.021(4) 0.007(8)
C13' 0.06(4) 0.13(6) 0.06(6) 0.02(3) 0.01(4) 0.01(5)
C14' 0.062(9) 0.144(16) 0.063(7) 0.033(9) 0.014(6) 0.011(9)
C15' 0.075(9) 0.162(16) 0.067(7) 0.026(10) 0.020(6) 0.012(9)
C16' 0.071(10) 0.16(2) 0.051(8) 0.022(12) 0.020(7) 0.019(12)
C17 0.058(2) 0.173(4) 0.064(2) 0.023(2) 0.0014(18) 0.030(3)
C18 0.0564(19) 0.136(3) 0.055(2) 0.022(2) 0.0081(16) 0.007(2)
C19 0.084(6) 0.175(13) 0.060(5) 0.021(7) 0.007(4) 0.015(6)
C19' 0.084(8) 0.175(18) 0.060(7) 0.021(10) 0.007(6) 0.015(9)
C20 0.0460(15) 0.087(2) 0.0538(17) -0.0097(14) -0.0003(13) 0.0143(16)
C21 0.0422(14) 0.0650(19) 0.0426(15) -0.0049(13) 0.0007(11) 0.0061(13)
C22 0.0508(16) 0.0562(18) 0.0608(18) -0.0002(13) -0.0001(14) 0.0141(14)
C23 0.0396(14) 0.0665(19) 0.0479(16) 0.0013(13) -0.0008(12) 0.0061(13)
C24 0.0442(14) 0.0637(18) 0.0381(14) -0.0058(13) -0.0001(11) 0.0066(12)
C25 0.0535(16) 0.0630(19) 0.0558(17) 0.0047(14) 0.0033(13) 0.0163(14)
C26 0.0448(14) 0.072(2) 0.0512(16) 0.0047(13) 0.0032(12) 0.0107(14)
C27 0.0446(16) 0.101(3) 0.070(2) -0.0090(17) -0.0053(15) 0.0166(19)

loop_
_atom_type_symbol
_atom_type_description
_atom_type_scat_dispersion_real
_atom_type_scat_dispersion_imag
_atom_type_scat_source
C C 0.0033 0.0016 'International Tables Vol C Tables 4.2.6.8 and 6.1.1.4'
H H 0.0000 0.0000 'International Tables Vol C Tables 4.2.6.8 and 6.1.1.4'
N N 0.0061 0.0033 'International Tables Vol C Tables 4.2.6.8 and 6.1.1.4'
O O 0.0106 0.0060 'International Tables Vol C Tables 4.2.6.8 and 6.1.1.4'

loop_
_geom_angle_atom_site_label_1
_geom_angle_atom_site_label_2
_geom_angle_atom_site_label_3
_geom_angle_site_symmetry_1
_geom_angle_site_symmetry_3
_geom_angle
_geom_angle_publ_flag
C1 N1 C20 . . 112.2(2) ?
C1 N1 C3 . . 110.1(2) ?
C20 N1 C3 . . 108.9(3) ?
C12 N2 C1 . . 111.3(2) ?
C12 N2 C2 . . 113.3(3) ?
C1 N2 C2 . . 106.1(2) ?
C11 O1 C8 . . 105.0(2) ?
C7 O2 C11 . . 110.7(2) ?
C17 O3 C19 . . 108.5(12) ?
C19 O4 C16 . . 107.3(9) ?
C19' O3' C17 . . 110.1(18) ?
C19' O4' C16' . . 107.5(13) ?
C24 O5 C27 . . 97.4(2) ?
C23 O6 C27 . . 100.0(2) ?
N1 C1 N2 . . 101.5(2) ?
N1 C1 C5 . . 118.0(2) ?
N2 C1 C5 . . 110.7(2) ?
N1 C1 H1 . . 108.8 ?
N2 C1 H1 . . 108.8 ?
C5 C1 H1 . . 108.8 ?
C3 C2 C4 . . 101.4(5) ?
C3 C2 N2 . . 105.8(3) ?
C4 C2 N2 . . 107.3(6) ?
C3 C2 H2 . . 113.8 ?
C4 C2 H2 . . 113.8 ?
N2 C2 H2 . . 113.8 ?
C3 C2 H2A . . 110.6 ?
N2 C2 H2A . . 110.6 ?
H2 C2 H2A . . 102.5 ?
C3 C2 H2B . . 110.6 ?
C4 C2 H2B . . 120.0 ?
N2 C2 H2B . . 110.6 ?
H2A C2 H2B . . 108.7 ?
C2 C3 C4' . . 93.2(5) ?
C2 C3 N1 . . 101.2(3) ?
C4' C3 N1 . . 105.0(6) ?
C2 C3 H3A . . 111.5 ?
C4' C3 H3A . . 129.8 ?
N1 C3 H3A . . 111.5 ?
C2 C3 H3B . . 111.5 ?
N1 C3 H3B . . 111.5 ?
H3A C3 H3B . . 109.3 ?
C2 C3 H3 . . 117.9 ?
C4' C3 H3 . . 117.9 ?
N1 C3 H3 . . 117.9 ?
C2 C4 H4A . . 109.5 ?
C2 C4 H4B . . 109.5 ?
C2 C4 H4C . . 109.5 ?
C3 C4' H4'1 . . 109.5 ?
C3 C4' H4'2 . . 109.5 ?
H4'1 C4' H4'2 . . 109.5 ?
C3 C4' H4'3 . . 109.5 ?
H4'1 C4' H4'3 . . 109.5 ?
H4'2 C4' H4'3 . . 109.5 ?
C10 C5 C6 . . 114.8(3) ?
C10 C5 C1 . . 122.3(2) ?
C6 C5 C1 . . 122.8(2) ?
C5 C6 C7 . . 120.4(2) ?
C5 C6 H6 . . 119.8 ?
C7 C6 H6 . . 119.8 ?
C8 C7 O2 . . 104.3(2) ?
C8 C7 C6 . . 124.5(2) ?
O2 C7 C6 . . 131.2(2) ?
C9 C8 C7 . . 116.6(3) ?
C9 C8 O1 . . 130.2(3) ?
C7 C8 O1 . . 113.2(2) ?
C8 C9 C10 . . 119.7(2) ?
C8 C9 H9 . . 120.1 ?
C10 C9 H9 . . 120.1 ?
C5 C10 C9 . . 123.9(2) ?
C5 C10 H10 . . 118.1 ?
C9 C10 H10 . . 118.1 ?
O1 C11 O2 . . 105.9(2) ?
O1 C11 H11A . . 110.5 ?
O2 C11 H11A . . 110.5 ?
O1 C11 H11B . . 110.5 ?
O2 C11 H11B . . 110.5 ?
H11A C11 H11B . . 108.7 ?
N2 C12 C13' . . 111(10) ?
N2 C12 C13 . . 115(7) ?
N2 C12 H12A . . 108.6 ?
C13' C12 H12A . . 106.0 ?
C13 C12 H12A . . 108.6 ?
N2 C12 H12B . . 108.6 ?
C13' C12 H12B . . 113.0 ?
C13 C12 H12B . . 108.6 ?
H12A C12 H12B . . 107.6 ?
C18 C13 C14 . . 122(10) ?
C18 C13 C12 . . 121(10) ?
C14 C13 C12 . . 114(10) ?
C15 C14 C13 . . 117(8) ?
C15 C14 H14 . . 121.4 ?
C13 C14 H14 . . 121.4 ?
C16 C15 C14 . . 118.7(11) ?
C16 C15 H15 . . 120.6 ?
C14 C15 H15 . . 120.6 ?
C15 C16 O4 . . 128.5(13) ?
C15 C16 C17 . . 123.9(13) ?
O4 C16 C17 . . 107.5(12) ?
C14' C13' C12 . . 123(10) ?
C14' C13' C18 . . 107(10) ?
C12 C13' C18 . . 123(10) ?
C13' C14' C15' . . 125(10) ?
C13' C14' H14' . . 117.7 ?
C15' C14' H14' . . 117.7 ?
C14' C15' C16' . . 118.5(14) ?
C14' C15' H15' . . 120.7 ?
C16' C15' H15' . . 120.7 ?
C17 C16' C15' . . 118.0(19) ?
C17 C16' O4' . . 111(2) ?
C15' C16' O4' . . 130.9(19) ?
C16' C17 C18 . . 124.0(13) ?
C16' C17 O3 . . 102.3(14) ?
C18 C17 O3 . . 133.4(7) ?
C16' C17 O3' . . 106.3(16) ?
C18 C17 O3' . . 120.8(10) ?
C18 C17 C16 . . 117.3(8) ?
O3 C17 C16 . . 104.9(9) ?
O3' C17 C16 . . 121.9(12) ?
C13 C18 C17 . . 118(8) ?
C17 C18 C13' . . 122(10) ?
C13 C18 H18 . . 121.2 ?
C17 C18 H18 . . 121.2 ?
C13' C18 H18 . . 118.0 ?
O4 C19 O3 . . 109.0(10) ?
O4 C19 H19A . . 109.9 ?
O3 C19 H19A . . 109.9 ?
O4 C19 H19B . . 109.9 ?
O3 C19 H19B . . 109.9 ?
H19A C19 H19B . . 108.3 ?
O3' C19' O4' . . 100.6(15) ?
O3' C19' H19C . . 111.6 ?
O4' C19' H19C . . 111.6 ?
O3' C19' H19D . . 111.6 ?
O4' C19' H19D . . 111.6 ?
H19C C19' H19D . . 109.4 ?
N1 C20 C21 . . 115.9(2) ?
N1 C20 H20A . . 108.3 ?
C21 C20 H20A . . 108.3 ?
N1 C20 H20B . . 108.3 ?
C21 C20 H20B . . 108.3 ?
H20A C20 H20B . . 107.4 ?
C22 C21 C26 . . 121.6(3) ?
C22 C21 C20 . . 112.8(3) ?
C26 C21 C20 . . 125.5(2) ?
C21 C22 C23 . . 109.6(3) ?
C21 C22 H22 . . 125.2 ?
C23 C22 H22 . . 125.2 ?
O6 C23 C22 . . 121.5(3) ?
O6 C23 C24 . . 110.5(2) ?
C22 C23 C24 . . 128.0(2) ?
C25 C24 O5 . . 120.8(3) ?
C25 C24 C23 . . 124.1(3) ?
O5 C24 C23 . . 115.1(2) ?
C24 C25 C26 . . 108.6(3) ?
C24 C25 H25 . . 125.7 ?
C26 C25 H25 . . 125.7 ?
C25 C26 C21 . . 128.0(3) ?
C25 C26 H26 . . 116.0 ?
C21 C26 H26 . . 116.0 ?
O5 C27 O6 . . 116.9(2) ?
O5 C27 H27A . . 108.1 ?
O6 C27 H27A . . 108.1 ?
O5 C27 H27B . . 108.1 ?
O6 C27 H27B . . 108.1 ?
H27A C27 H27B . . 107.3 ?

loop_
_geom_bond_atom_site_label_1
_geom_bond_atom_site_label_2
_geom_bond_site_symmetry_2
_geom_bond_distance
_geom_bond_publ_flag
N1 C1 . 1.435(3) ?
N1 C20 . 1.458(4) ?
N1 C3 . 1.542(4) ?
N2 C12 . 1.379(4) ?
N2 C1 . 1.467(4) ?
N2 C2 . 1.541(4) ?
O1 C11 . 1.395(4) ?
O1 C8 . 1.474(4) ?
O2 C7 . 1.408(3) ?
O2 C11 . 1.482(4) ?
O3 C17 . 1.389(17) ?
O3 C19 . 1.409(17) ?
O4 C19 . 1.394(13) ?
O4 C16 . 1.402(18) ?
O3' C19' . 1.40(3) ?
O3' C17 . 1.43(3) ?
O4' C19' . 1.407(19) ?
O4' C16' . 1.41(3) ?
O5 C24 . 1.325(3) ?
O5 C27 . 1.413(4) ?
O6 C23 . 1.288(3) ?
O6 C27 . 1.486(4) ?
C1 C5 . 1.628(4) ?
C1 H1 . 0.9800 ?
C2 C3 . 1.528(5) ?
C2 C4 . 1.532(11) ?
C2 H2 . 0.9800 ?
C2 H2A . 0.9700 ?
C2 H2B . 0.9700 ?
C3 C4' . 1.531(12) ?
C3 H3A . 0.9700 ?
C3 H3B . 0.9700 ?
C3 H3 . 0.9800 ?
C4 H4A . 0.9600 ?
C4 H4B . 0.9600 ?
C4 H4C . 0.9600 ?
C4' H4'1 . 0.9600 ?
C4' H4'2 . 0.9600 ?
C4' H4'3 . 0.9600 ?
C5 C10 . 1.385(4) ?
C5 C6 . 1.400(4) ?
C6 C7 . 1.461(4) ?
C6 H6 . 0.9300 ?
C7 C8 . 1.369(4) ?
C8 C9 . 1.363(4) ?
C9 C10 . 1.497(4) ?
C9 H9 . 0.9300 ?
C10 H10 . 0.9300 ?
C11 H11A . 0.9700 ?
C11 H11B . 0.9700 ?
C12 C13' . 1.4(3) ?
C12 C13 . 1.57(17) ?
C12 H12A . 0.9700 ?
C12 H12B . 0.9700 ?
C13 C18 . 1.3(2) ?
C13 C14 . 1.4(3) ?
C14 C15 . 1.392(14) ?
C14 H14 . 0.9300 ?
C15 C16 . 1.277(19) ?
C15 H15 . 0.9300 ?
C16 C17 . 1.474(18) ?
C13' C14' . 1.4(3) ?
C13' C18 . 1.4(4) ?
C14' C15' . 1.39(2) ?
C14' H14' . 0.9300 ?
C15' C16' . 1.41(3) ?
C15' H15' . 0.9300 ?
C16' C17 . 1.20(2) ?
C17 C18 . 1.367(5) ?
C18 H18 . 0.9300 ?
C19 H19A . 0.9700 ?
C19 H19B . 0.9700 ?
C19' H19C . 0.9700 ?
C19' H19D . 0.9700 ?
C20 C21 . 1.485(4) ?
C20 H20A . 0.9700 ?
C20 H20B . 0.9700 ?
C21 C22 . 1.322(4) ?
C21 C26 . 1.467(4) ?
C22 C23 . 1.351(4) ?
C22 H22 . 0.9300 ?
C23 C24 . 1.458(4) ?
C24 C25 . 1.284(4) ?
C25 C26 . 1.379(4) ?
C25 H25 . 0.9300 ?
C26 H26 . 0.9300 ?
C27 H27A . 0.9700 ?
C27 H27B . 0.9700 ?
